data_4322144
loop_
_publ_author_name
'Meitian Wang'
'Robert McDonald'
'Arthur Mar'

_publ_section_title
;
 M3Ni3Sb4 (M = Zr, Hf) and Zr3Pt3Sb4. Ternary Antimonides with the
 Y3Au3Sb4 Structure
;
_journal_name_full 'Inorganic Chemistry'
_journal_page_first 3435
_journal_page_last 3438
_journal_paper_doi 10.1021/ic990144i
_journal_volume 38
_journal_year 1999
_chemical_formula_sum 'Ni3 Sb4 Zr3'
_chemical_formula_weight 936.79
_chemical_name_common 'zirconium nickel antimonide'
_chemical_name_systematic
; 
 ? 
;
_space_group_IT_number 220
_symmetry_cell_setting cubic
_symmetry_space_group_name_Hall 'I -4bd 2c 3'
_symmetry_space_group_name_H-M 'I -4 3 d'
_atom_sites_solution_hydrogens geom
_atom_sites_solution_primary direct
_atom_sites_solution_secondary difmap
_audit_creation_method SHELXL-97
_cell_angle_alpha 90.00
_cell_angle_beta 90.00
_cell_angle_gamma 90.00
_cell_formula_units_Z 4
_cell_length_a 9.0617(6)
_cell_length_b 9.0617(6)
_cell_length_c 9.0617(6)
_cell_measurement_reflns_used 24
_cell_measurement_temperature 295(2)
_cell_measurement_theta_max 15.8
_cell_measurement_theta_min 8.4
_cell_volume 744.10(9)
_computing_cell_refinement 'CAD/PC (Enraf-Nonius)'
_computing_data_collection 'CAD/PC (Enraf-Nonius)'
_computing_data_reduction XCAD4
_computing_molecular_graphics 'Siemens SHELXTL 5.1'
_computing_publication_material 'Siemens SHELXTL 5.1'
_computing_structure_refinement 'Siemens SHELXTL 5.1'
_computing_structure_solution 'Siemens SHELXTL 5.1'
_diffrn_ambient_temperature 295(2)
_diffrn_measured_fraction_theta_full 0.994
_diffrn_measured_fraction_theta_max 0.994
_diffrn_measurement_device_type 'Enraf-Nonius CAD4'
_diffrn_measurement_method 'theta-two theta'
_diffrn_radiation_monochromator graphite
_diffrn_radiation_source 'fine-focus sealed tube'
_diffrn_radiation_type MoK\a
_diffrn_radiation_wavelength 0.71073
_diffrn_reflns_av_R_equivalents 0.2458
_diffrn_reflns_av_sigmaI/netI 0.0625
_diffrn_reflns_limit_h_max 14
_diffrn_reflns_limit_h_min -14
_diffrn_reflns_limit_k_max 14
_diffrn_reflns_limit_k_min -14
_diffrn_reflns_limit_l_max 14
_diffrn_reflns_limit_l_min -14
_diffrn_reflns_number 5878
_diffrn_reflns_theta_full 34.82
_diffrn_reflns_theta_max 34.82
_diffrn_reflns_theta_min 5.51
_diffrn_standards_interval_time 7200
_diffrn_standards_number 3
_exptl_absorpt_coefficient_mu 25.588
_exptl_absorpt_correction_T_max 0.951
_exptl_absorpt_correction_T_min 0.605
_exptl_absorpt_correction_type 'Gaussian face-indexed empirical'
_exptl_crystal_colour black
_exptl_crystal_density_diffrn 8.362
_exptl_crystal_density_method 'not measured'
_exptl_crystal_description block
_exptl_crystal_F_000 1632
_exptl_crystal_size_max 0.04
_exptl_crystal_size_mid 0.03
_exptl_crystal_size_min 0.02
_refine_diff_density_max 1.276
_refine_diff_density_min -1.189
_refine_diff_density_rms 0.332
_refine_ls_abs_structure_details 'Flack H D (1983), Acta Cryst. A39, 876-881'
_refine_ls_abs_structure_Flack -0.04(8)
_refine_ls_extinction_coef 0.0167(13)
_refine_ls_extinction_expression Fc^*^=kFc[1+0.001xFc^2^\l^3^/sin(2\q)]^-1/4^
_refine_ls_extinction_method SHELXL
_refine_ls_goodness_of_fit_ref 1.091
_refine_ls_hydrogen_treatment mixed
_refine_ls_matrix_type full
_refine_ls_number_parameters 9
_refine_ls_number_reflns 276
_refine_ls_number_restraints 0
_refine_ls_restrained_S_all 1.091
_refine_ls_R_factor_all 0.0338
_refine_ls_R_factor_gt 0.0273
_refine_ls_shift/su_max 0.000
_refine_ls_shift/su_mean 0.000
_refine_ls_structure_factor_coef Fsqd
_refine_ls_weighting_details 'calc w=1/[\s^2^(Fo^2^)+(0.0000P)^2^+6.7215P] where P=(Fo^2^+2Fc^2^)/3'
_refine_ls_weighting_scheme calc
_refine_ls_wR_factor_gt 0.0626
_refine_ls_wR_factor_ref 0.0648
_reflns_number_gt 251
_reflns_number_total 276
_reflns_threshold_expression >2sigma(I)
_cod_data_source_file ic990144i.cif
_cod_data_source_block Zr3Ni3Sb4
_cod_database_code 4322144

loop_
_symmetry_equiv_pos_as_xyz
'x, y, z'
'-x+1/2, -y, z+1/2'
'-x, y+1/2, -z+1/2'
'x+1/2, -y+1/2, -z'
'z, x, y'
'z+1/2, -x+1/2, -y'
'-z+1/2, -x, y+1/2'
'-z, x+1/2, -y+1/2'
'y, z, x'
'-y, z+1/2, -x+1/2'
'y+1/2, -z+1/2, -x'
'-y+1/2, -z, x+1/2'
'y+1/4, x+1/4, z+1/4'
'-y+1/4, -x+3/4, z+3/4'
'y+3/4, -x+1/4, -z+3/4'
'-y+3/4, x+3/4, -z+1/4'
'x+1/4, z+1/4, y+1/4'
'-x+3/4, z+3/4, -y+1/4'
'-x+1/4, -z+3/4, y+3/4'
'x+3/4, -z+1/4, -y+3/4'
'z+1/4, y+1/4, x+1/4'
'z+3/4, -y+1/4, -x+3/4'
'-z+3/4, y+3/4, -x+1/4'
'-z+1/4, -y+3/4, x+3/4'
'x+1/2, y+1/2, z+1/2'
'-x+1, -y+1/2, z+1'
'-x+1/2, y+1, -z+1'
'x+1, -y+1, -z+1/2'
'z+1/2, x+1/2, y+1/2'
'z+1, -x+1, -y+1/2'
'-z+1, -x+1/2, y+1'
'-z+1/2, x+1, -y+1'
'y+1/2, z+1/2, x+1/2'
'-y+1/2, z+1, -x+1'
'y+1, -z+1, -x+1/2'
'-y+1, -z+1/2, x+1'
'y+3/4, x+3/4, z+3/4'
'-y+3/4, -x+5/4, z+5/4'
'y+5/4, -x+3/4, -z+5/4'
'-y+5/4, x+5/4, -z+3/4'
'x+3/4, z+3/4, y+3/4'
'-x+5/4, z+5/4, -y+3/4'
'-x+3/4, -z+5/4, y+5/4'
'x+5/4, -z+3/4, -y+5/4'
'z+3/4, y+3/4, x+3/4'
'z+5/4, -y+3/4, -x+5/4'
'-z+5/4, y+5/4, -x+3/4'
'-z+3/4, -y+5/4, x+5/4'

loop_
_atom_site_label
_atom_site_type_symbol
_atom_site_fract_x
_atom_site_fract_y
_atom_site_fract_z
_atom_site_U_iso_or_equiv
_atom_site_adp_type
_atom_site_occupancy
_atom_site_symmetry_multiplicity
_atom_site_calc_flag
_atom_site_refinement_flags
_atom_site_disorder_assembly
_atom_site_disorder_group
Zr Zr 0.3750 0.0000 0.2500 0.0082(3) Uani 1 4 d S . .
Ni Ni 0.8750 0.0000 0.2500 0.0075(4) Uani 1 4 d S . .
Sb Sb 0.08207(6) 0.08207(6) 0.08207(6) 0.0067(2) Uani 1 3 d S . .

loop_
_atom_site_aniso_label
_atom_site_aniso_U_11
_atom_site_aniso_U_22
_atom_site_aniso_U_33
_atom_site_aniso_U_23
_atom_site_aniso_U_13
_atom_site_aniso_U_12
Zr 0.0094(6) 0.0076(4) 0.0076(4) 0.000 0.000 0.000
Ni 0.0064(8) 0.0080(5) 0.0080(5) 0.000 0.000 0.000
Sb 0.0067(2) 0.0067(2) 0.0067(2) 0.00056(15) 0.00056(15) 0.00056(15)

loop_
_atom_type_symbol
_atom_type_description
_atom_type_scat_dispersion_real
_atom_type_scat_dispersion_imag
_atom_type_scat_source
Ni Ni 0.3393 1.1124 'International Tables Vol C Tables 4.2.6.8 and 6.1.1.4'
Zr Zr -2.9673 0.5597 'International Tables Vol C Tables 4.2.6.8 and 6.1.1.4'
Sb Sb -0.5866 1.5461 'International Tables Vol C Tables 4.2.6.8 and 6.1.1.4'

loop_
_geom_angle_atom_site_label_1
_geom_angle_atom_site_label_2
_geom_angle_atom_site_label_3
_geom_angle
_geom_angle_site_symmetry_1
_geom_angle_site_symmetry_3
_geom_angle_publ_flag
Ni Zr Ni 99.6 5_545 34_545 ?
Ni Zr Ni 131.8 5_545 30_455 ?
Ni Zr Ni 99.6 34_545 30_455 ?
Ni Zr Ni 99.6 5_545 33_544 ?
Ni Zr Ni 131.8 34_545 33_544 ?
Ni Zr Ni 99.6 30_455 33_544 ?
Ni Zr Sb 50.324(2) 5_545 27_544 ?
Ni Zr Sb 50.324(2) 34_545 27_544 ?
Ni Zr Sb 137.742(12) 30_455 27_544 ?
Ni Zr Sb 122.465(13) 33_544 27_544 ?
Ni Zr Sb 50.323(2) 5_545 39_444 ?
Ni Zr Sb 137.742(12) 34_545 39_444 ?
Ni Zr Sb 122.465(13) 30_455 39_444 ?
Ni Zr Sb 50.324(2) 33_544 39_444 ?
Sb Zr Sb 90.889(3) 27_544 39_444 ?
Ni Zr Sb 122.465(13) 5_545 13 ?
Ni Zr Sb 50.323(2) 34_545 13 ?
Ni Zr Sb 50.324(2) 30_455 13 ?
Ni Zr Sb 137.742(12) 33_544 13 ?
Sb Zr Sb 90.888(3) 27_544 13 ?
Sb Zr Sb 165.69(2) 39_444 13 ?
Ni Zr Sb 137.742(12) 5_545 2 ?
Ni Zr Sb 122.465(13) 34_545 2 ?
Ni Zr Sb 50.323(2) 30_455 2 ?
Ni Zr Sb 50.323(2) 33_544 2 ?
Sb Zr Sb 165.69(2) 27_544 2 ?
Sb Zr Sb 90.888(3) 39_444 2 ?
Sb Zr Sb 90.888(3) 13 2 ?
Ni Zr Sb 137.248(12) 5_545 38_544 ?
Ni Zr Sb 50.034(12) 34_545 38_544 ?
Ni Zr Sb 87.364(9) 30_455 38_544 ?
Ni Zr Sb 87.364(9) 33_544 38_544 ?
Sb Zr Sb 90.428(19) 27_544 38_544 ?
Sb Zr Sb 128.808(13) 39_444 38_544 ?
Sb Zr Sb 65.370(11) 13 38_544 ?
Sb Zr Sb 77.4 2 38_544 ?
Ni Zr Sb 50.035(12) 5_545 . ?
Ni Zr Sb 87.364(9) 34_545 . ?
Ni Zr Sb 87.364(9) 30_455 . ?
Ni Zr Sb 137.248(12) 33_544 . ?
Sb Zr Sb 65.370(11) 27_544 . ?
Sb Zr Sb 90.428(19) 39_444 . ?
Sb Zr Sb 77.4 13 . ?
Sb Zr Sb 128.808(13) 2 . ?
Sb Zr Sb 135.289(2) 38_544 . ?
Ni Zr Sb 87.364(9) 5_545 28_445 ?
Ni Zr Sb 137.248(12) 34_545 28_445 ?
Ni Zr Sb 50.035(12) 30_455 28_445 ?
Ni Zr Sb 87.364(9) 33_544 28_445 ?
Sb Zr Sb 128.808(13) 27_544 28_445 ?
Sb Zr Sb 77.4 39_444 28_445 ?
Sb Zr Sb 90.428(19) 13 28_445 ?
Sb Zr Sb 65.370(11) 2 28_445 ?
Sb Zr Sb 135.289(2) 38_544 28_445 ?
Sb Zr Sb 65.082(3) . 28_445 ?
Ni Zr Sb 87.364(9) 5_545 16_545 ?
Ni Zr Sb 87.364(9) 34_545 16_545 ?
Ni Zr Sb 137.248(12) 30_455 16_545 ?
Ni Zr Sb 50.034(12) 33_544 16_545 ?
Sb Zr Sb 77.4 27_544 16_545 ?
Sb Zr Sb 65.370(11) 39_444 16_545 ?
Sb Zr Sb 128.808(13) 13 16_545 ?
Sb Zr Sb 90.428(19) 2 16_545 ?
Sb Zr Sb 65.082(3) 38_544 16_545 ?
Sb Zr Sb 135.289(2) . 16_545 ?
Sb Zr Sb 135.289(2) 28_445 16_545 ?
Sb Ni Sb 84.14(3) 16_545 38_544 ?
Sb Ni Sb 123.438(15) 16_545 1_655 ?
Sb Ni Sb 123.438(15) 38_544 1_655 ?
Sb Ni Sb 123.438(15) 16_545 28_545 ?
Sb Ni Sb 123.438(15) 38_544 28_545 ?
Sb Ni Sb 84.14(3) 1_655 28_545 ?
Sb Ni Zr 156.162(12) 16_545 9_655 ?
Sb Ni Zr 72.025(13) 38_544 9_655 ?
Sb Ni Zr 72.69(2) 1_655 9_655 ?
Sb Ni Zr 72.025(13) 28_545 9_655 ?
Sb Ni Zr 72.69(2) 16_545 6 ?
Sb Ni Zr 72.025(13) 38_544 6 ?
Sb Ni Zr 72.026(13) 1_655 6 ?
Sb Ni Zr 156.162(12) 28_545 6 ?
Zr Ni Zr 99.6 9_655 6 ?
Sb Ni Zr 72.025(13) 16_545 10_645 ?
Sb Ni Zr 156.162(12) 38_544 10_645 ?
Sb Ni Zr 72.025(13) 1_655 10_645 ?
Sb Ni Zr 72.69(2) 28_545 10_645 ?
Zr Ni Zr 131.8 9_655 10_645 ?
Zr Ni Zr 99.6 6 10_645 ?
Sb Ni Zr 72.025(13) 16_545 29_545 ?
Sb Ni Zr 72.69(2) 38_544 29_545 ?
Sb Ni Zr 156.162(12) 1_655 29_545 ?
Sb Ni Zr 72.025(13) 28_545 29_545 ?
Zr Ni Zr 99.6 9_655 29_545 ?
Zr Ni Zr 131.8 6 29_545 ?
Zr Ni Zr 99.6 10_645 29_545 ?
Ni Sb Ni 113.928(17) 9_554 5_545 ?
Ni Sb Ni 113.928(17) 9_554 1_455 ?
Ni Sb Ni 113.928(17) 5_545 1_455 ?
Ni Sb Zr 57.651(11) 9_554 6_455 ?
Ni Sb Zr 127.03(3) 5_545 6_455 ?
Ni Sb Zr 57.651(11) 1_455 6_455 ?
Ni Sb Zr 127.03(3) 9_554 10_545 ?
Ni Sb Zr 57.651(11) 5_545 10_545 ?
Ni Sb Zr 57.651(11) 1_455 10_545 ?
Zr Sb Zr 85.43(2) 6_455 10_545 ?
Ni Sb Zr 57.651(11) 9_554 2_554 ?
Ni Sb Zr 57.651(11) 5_545 2_554 ?
Ni Sb Zr 127.03(3) 1_455 2_554 ?
Zr Sb Zr 85.43(2) 6_455 2_554 ?
Zr Sb Zr 85.43(2) 10_545 2_554 ?
Ni Sb Zr 138.50(2) 9_554 . ?
Ni Sb Zr 57.273(7) 5_545 . ?
Ni Sb Zr 105.388(11) 1_455 . ?
Zr Sb Zr 163.033(1) 6_455 . ?
Zr Sb Zr 85.0 10_545 . ?
Zr Sb Zr 107.7 2_554 . ?
Ni Sb Zr 57.273(7) 9_554 5 ?
Ni Sb Zr 105.388(11) 5_545 5 ?
Ni Sb Zr 138.50(2) 1_455 5 ?
Zr Sb Zr 107.7 6_455 5 ?
Zr Sb Zr 163.033(1) 10_545 5 ?
Zr Sb Zr 85.0 2_554 5 ?
Zr Sb Zr 84.60(2) . 5 ?
Ni Sb Zr 105.388(11) 9_554 9 ?
Ni Sb Zr 138.50(2) 5_545 9 ?
Ni Sb Zr 57.273(7) 1_455 9 ?
Zr Sb Zr 85.0 6_455 9 ?
Zr Sb Zr 107.7 10_545 9 ?
Zr Sb Zr 163.033(1) 2_554 9 ?
Zr Sb Zr 84.60(2) . 9 ?
Zr Sb Zr 84.60(2) 5 9 ?

loop_
_geom_bond_atom_site_label_1
_geom_bond_atom_site_label_2
_geom_bond_distance
_geom_bond_site_symmetry_2
_geom_bond_publ_flag
Zr Ni 2.77457(18) 5_545 ?
Zr Ni 2.77457(18) 34_545 ?
Zr Ni 2.77457(18) 30_455 ?
Zr Ni 2.77457(18) 33_544 ?
Zr Sb 3.1240(6) 27_544 ?
Zr Sb 3.1240(6) 39_444 ?
Zr Sb 3.1240(6) 13 ?
Zr Sb 3.1240(6) 2 ?
Zr Sb 3.1488(6) 38_544 ?
Zr Sb 3.1488(6) . ?
Zr Sb 3.1488(6) 28_445 ?
Zr Sb 3.1488(6) 16_545 ?
Ni Sb 2.5278(3) 16_545 ?
Ni Sb 2.5278(3) 38_544 ?
Ni Sb 2.5278(3) 1_655 ?
Ni Sb 2.5278(3) 28_545 ?
Ni Zr 2.77457(18) 9_655 ?
Ni Zr 2.77457(18) 6 ?
Ni Zr 2.77457(18) 10_645 ?
Ni Zr 2.77457(19) 29_545 ?
Sb Ni 2.5278(3) 9_554 ?
Sb Ni 2.5278(3) 5_545 ?
Sb Ni 2.5278(3) 1_455 ?
Sb Zr 3.1240(6) 6_455 ?
Sb Zr 3.1240(6) 10_545 ?
Sb Zr 3.1240(6) 2_554 ?
Sb Zr 3.1488(6) 5 ?
Sb Zr 3.1488(6) 9 ?
